data_2009372
loop_
_publ_author_name
'Li, Z.'
'Su, G.'

_publ_section_title
;
 Structure of 4-chlorochalcone
;
_journal_issue 1
_journal_name_full 'Acta Crystallographica Section C'
_journal_page_first 126
_journal_page_last 127
_journal_paper_doi 10.1107/S0108270193005992
_journal_volume 50
_journal_year 1994
_chemical_formula_sum 'C15 H11 Cl O'
_chemical_formula_weight 242.70
_symmetry_cell_setting monoclinic
_symmetry_space_group_name_Hall '-P 2ybc'
_symmetry_space_group_name_H-M 'P 1 21/c 1'
_atom_type_scat_source 'IntTabIV Table 2.2B'
_cell_angle_alpha 90.
_cell_angle_beta 99.18
_cell_angle_gamma 90.
_cell_formula_units_Z 4
_cell_length_a 8.211(2)
_cell_length_b 5.869(2)
_cell_length_c 25.291(5)
_cell_measurement_reflns_used 20
_cell_measurement_temperature 294
_cell_measurement_theta_max 11
_cell_measurement_theta_min 6.5
_cell_volume 1203.2(6)
_diffrn_measurement_device 'Rigaku MSC/AFC-5R'
_diffrn_measurement_method \w-2\q
_diffrn_radiation_type MoK\a
_diffrn_radiation_wavelength 0.71069
_diffrn_reflns_limit_h_max 10
_diffrn_reflns_limit_h_min 0
_diffrn_reflns_limit_k_max 7
_diffrn_reflns_limit_k_min 0
_diffrn_reflns_limit_l_max 30
_diffrn_reflns_limit_l_min -30
_diffrn_reflns_number 2498
_diffrn_reflns_theta_max 25
_diffrn_standards_decay_% 0.1
_diffrn_standards_interval_count 250
_diffrn_standards_number 3
_exptl_absorpt_coefficient_mu 0.293
_exptl_absorpt_correction_T_max 1.3409
_exptl_absorpt_correction_T_min 0.7372
_exptl_absorpt_correction_type ' empirical based on \y scans (DIFABS; Walker & Stuart, 1983)'
_exptl_crystal_colour colourless
_exptl_crystal_density_diffrn 1.340
_exptl_crystal_description plate
_exptl_crystal_size_max 1.0
_exptl_crystal_size_mid 0.5
_exptl_crystal_size_min 0.1
_refine_diff_density_max 0.16
_refine_diff_density_min -0.18
_refine_ls_goodness_of_fit_obs 1.36
_refine_ls_number_parameters 154
_refine_ls_number_reflns 1264
_refine_ls_R_factor_obs 0.045
_refine_ls_shift/esd_max 0.01
_refine_ls_structure_factor_coef F
_refine_ls_weighting_details 'w = 1/\s^2^(F~o~)'
_refine_ls_weighting_scheme calc
_refine_ls_wR_factor_obs 0.054
_reflns_number_observed 1264
_reflns_number_total 2328
_reflns_observed_criterion I>3\s(I)
_cod_data_source_file cr1057.cif
_cod_data_source_block cr1057_structure_of_1
_cod_depositor_comments
;
The following automatic conversions were performed:

'_refine_ls_weighting_scheme' value '1/\s^2^(F~o~)' was changed to
'calc'. New tag '_refine_ls_weighting_details' was created. The value
of the new tag was set to 'w = 1/\s^2^(F~o~)'.

Automatic conversion script
Id: cif_fix_values 3143 2015-03-26 13:38:13Z robertas 
;
_cod_original_cell_volume 1203.1(5)
_cod_original_sg_symbol_H-M 'P 21/c'
_cod_original_formula_sum 'C15 H11 Cl1 O1'
_cod_database_code 2009372

loop_
_atom_site_label
_atom_site_fract_x
_atom_site_fract_y
_atom_site_fract_z
Cl(1) .53200(10) .1672(2) -.09416(4)
O(1) 1.0844(3) 1.1110(4) .13450(10)
C(1) .6451(4) .3432(5) -.04660(10)
C(2) .6741(4) .2757(5) .00650(10)
C(3) .7644(4) .4137(6) .04400(10)
C(4) .8238(3) .6239(5) .02990(10)
C(5) .7914(4) .6856(5) -.02380(10)
C(6) .7040(4) .5474(6) -.06200(10)
C(7) .9177(4) .7774(5) .06860(10)
C(8) .9860(4) .7378(6) .11830(10)
C(9) 1.0806(4) .9151(6) .15120(10)
C(10) 1.1723(4) .8585(5) .20500(10)
C(11) 1.1522(4) .6557(6) .23180(10)
C(12) 1.2366(5) .6188(7) .28260(10)
C(13) 1.3430(5) .7795(8) .30720(10)
C(14) 1.3679(5) .9797(7) .2809(2)
C(15) 1.2821(5) 1.0178(6) .23070(10)
H(1) .6318 .1348 .0168
H(2) .7868 .3652 .0803
H(3) .8308 .8280 -.0344
H(4) .6848 .5924 -.0986
H(5) .9315 .9277 .0560
H(6) .9742 .5916 .1333
H(7) 1.0797 .5419 .2149
H(8) 1.2207 .4807 .3006
H(9) 1.3999 .7535 .3424
H(10) 1.4442 1.0901 .2974
H(11) 1.2980 1.1570 .2130

loop_
_geom_angle_atom_site_label_1
_geom_angle_atom_site_label_2
_geom_angle_atom_site_label_3
_geom_angle
_geom_angle_publ_flag
C(6) C(1) C(2) 120.8(3) yes
C(6) C(1) Cl(1) 119.7(2) yes
C(2) C(1) Cl(1) 119.5(3) yes
H(1) C(2) C(3) 120.23 no
H(1) C(2) C(1) 120.23 no
C(3) C(2) C(1) 119.5(3) yes
H(2) C(3) C(2) 119.38 no
H(2) C(3) C(4) 119.36 no
C(2) C(3) C(4) 121.3(3) yes
C(5) C(4) C(3) 117.4(3) yes
C(5) C(4) C(7) 119.5(3) yes
C(3) C(4) C(7) 123.1(3) yes
H(3) C(5) C(6) 118.95 no
H(3) C(5) C(4) 118.93 no
C(6) C(5) C(4) 122.1(3) yes
H(4) C(6) C(1) 120.55 no
H(4) C(6) C(5) 120.54 no
C(1) C(6) C(5) 118.9(3) yes
H(5) C(7) C(8) 115.38 no
H(5) C(7) C(4) 115.39 no
C(8) C(7) C(4) 129.2(3) yes
H(6) C(8) C7) 119.28 no
H(6) C(8) C(9) 119.25 no
C(7) C(8) C(9) 121.5(3) yes
O(1) C(9) C(8) 120.4(3) yes
O(1) C(9) C(10) 119.2(3) yes
C(8) C(9) C(10) 120.3(3) yes
C(15) C(10) C(11) 117.9(3) yes
C(15) C(10) C(9) 118.4(3) yes
C(11) C(10) C(9) 123.7(3) yes
H(7) C(11) C(12) 119.76 no
H(7) C(11) C(10) 119.75 no
C(12) C(11) C(10) 120.5(3) yes
H(8) C(12) C(13) 119.77 no
H(8) C(12) C(11) 119.75 no
C(13) C(12) C(11) 120.5(3) yes
H(9) C(13) C(12) 119.99 no
H(9) C(13) C(14) 120.01 no
C(12) C(13) C(14) 120.0(3) yes
H(10) C(14) C(15) 120.25 no
H(10) C(14) C(13) 120.27 no
C(15) C(14) C(13) 119.5(3) yes
H(11) C(15) C(14) 119.21 no
H(11) C(15) C(10) 119.15 no
C(14) C(15) C(10) 121.6(3) yes

loop_
_geom_bond_atom_site_label_1
_geom_bond_atom_site_label_2
_geom_bond_distance
_geom_bond_publ_flag
Cl(1) C(1) 1.737(3) yes
O(1) C(9) 1.227(4) yes
C(1) C(6) 1.372(4) yes
C(1) C(2) 1.384(4) yes
C(2) H(1) 0.950 no
C(2) C(3) 1.371(4) yes
C(3) H(2) 0.950 no
C(3) C(4) 1.393(4) yes
C(4) C(5) 1.390(4) yes
C(4) C(7) 1.457(4) yes
C(5) H(3) 0.950 no
C(5) C(6) 1.374(4) yes
C(6) H(4) 0.951 no
C(7) H(5) 0.950 no
C(7) C(8) 1.313(4) yes
C(8) H(6) 0.950 no
C(8) C(9) 1.474(4) yes
C(9) C(10) 1.484(4) yes
C(10) C(15) 1.387(4) yes
C(10) C(11) 1.392(4) yes
C(11) H(7) 0.950 no
C(11) C(12) 1.375(5) yes
C(12) H(8) 0.950 no
C(12) C(13) 1.366(5) yes
C(13) H(9) 0.950 no
C(13) C(14) 1.382(5) yes
C(14) H(10) 0.950 no
C(14) C(15) 1.367(5) yes
C(15) H(11) 0.950 no
